data_4119757
loop_
_publ_author_name
'Daniel K. Unruh'
'Kyle Gojdas'
'Anna Libo'
'Tori Z. Forbes'

_publ_contact_author_address
;Department of Chemistry
University of Iowa
Chemistry Building W374
Iowa City, IA 52242
;
_publ_contact_author_email tori-forbes@uiowa.edu
_publ_contact_author_fax 319-335-1270
_publ_contact_author_name 'Tori Z. Forbes'
_publ_contact_author_phone 319-384-1320
_publ_section_title
;
 Development of Metal-Organic Nanotubes Exhibiting Low-Temperature,
 Reversible Exchange of Confined "Ice Channels"
;
_journal_name_full 'Journal of the American Chemical Society'
_journal_page_first 7398
_journal_page_last 7401
_journal_paper_doi 10.1021/ja400303f
_journal_volume 135
_journal_year 2013
_chemical_formula_sum 'C60 H102 N18 O60 U6'
_chemical_formula_weight 3463.78
_chemical_name_systematic
; 
 ? 
;
_space_group_IT_number 147
_symmetry_cell_setting trigonal
_symmetry_space_group_name_Hall '-P 3'
_symmetry_space_group_name_H-M 'P -3'
_atom_sites_solution_hydrogens geom
_atom_sites_solution_primary direct
_atom_sites_solution_secondary difmap
_audit_creation_method SHELXL-97
_cell_angle_alpha 90.00
_cell_angle_beta 90.00
_cell_angle_gamma 120.00
_cell_formula_units_Z 1
_cell_length_a 22.6821(10)
_cell_length_b 22.6821(10)
_cell_length_c 6.5371(4)
_cell_measurement_reflns_used 9844
_cell_measurement_temperature 210(2)
_cell_measurement_theta_max 28.53
_cell_measurement_theta_min 2.74
_cell_volume 2912.6(3)
_computing_cell_refinement 'APEX2 (Bruker AXS, 2006)'
_computing_data_collection 'Collect (Nonius BV, 1997-2000)'
_computing_data_reduction 'APEX2 (Bruker AXS, 2006)'
_computing_molecular_graphics 'CrystalMaker v2.5.0'
_computing_publication_material 'PLATON (Spek, 2009)'
_computing_structure_refinement 'SHELXL-97 (Sheldrick, 2008)'
_computing_structure_solution 'SHELXS-97 (Sheldrick, 2008)'
_diffrn_ambient_temperature 210(2)
_diffrn_measured_fraction_theta_full 0.994
_diffrn_measured_fraction_theta_max 0.994
_diffrn_measurement_device_type KappaCCD
_diffrn_measurement_method 'CCD phi and omega scans'
_diffrn_radiation_monochromator graphite
_diffrn_radiation_source 'fine-focus sealed tube'
_diffrn_radiation_type MoK\a
_diffrn_radiation_wavelength 0.71073
_diffrn_reflns_av_R_equivalents 0.0281
_diffrn_reflns_av_sigmaI/netI 0.0166
_diffrn_reflns_limit_h_max 30
_diffrn_reflns_limit_h_min -30
_diffrn_reflns_limit_k_max 30
_diffrn_reflns_limit_k_min -30
_diffrn_reflns_limit_l_max 8
_diffrn_reflns_limit_l_min -8
_diffrn_reflns_number 38458
_diffrn_reflns_theta_full 28.66
_diffrn_reflns_theta_max 28.66
_diffrn_reflns_theta_min 2.74
_exptl_absorpt_coefficient_mu 8.407
_exptl_absorpt_correction_T_max 0.498
_exptl_absorpt_correction_T_min 0.327
_exptl_absorpt_correction_type multi-scan
_exptl_absorpt_process_details SADABS
_exptl_crystal_colour yellow
_exptl_crystal_density_diffrn 1.975
_exptl_crystal_description blocky
_exptl_crystal_F_000 1620
_exptl_crystal_size_max 0.12
_exptl_crystal_size_mid 0.10
_exptl_crystal_size_min 0.09
_refine_diff_density_max 1.193
_refine_diff_density_min -0.501
_refine_diff_density_rms 0.097
_refine_ls_extinction_method none
_refine_ls_goodness_of_fit_ref 1.095
_refine_ls_hydrogen_treatment constr
_refine_ls_matrix_type full
_refine_ls_number_parameters 217
_refine_ls_number_reflns 4976
_refine_ls_number_restraints 0
_refine_ls_restrained_S_all 1.095
_refine_ls_R_factor_all 0.0184
_refine_ls_R_factor_gt 0.0161
_refine_ls_shift/su_max 0.008
_refine_ls_shift/su_mean 0.000
_refine_ls_structure_factor_coef Fsqd
_refine_ls_weighting_details 'calc w=1/[\s^2^(Fo^2^)+(0.0233P)^2^+2.4887P] where P=(Fo^2^+2Fc^2^)/3'
_refine_ls_weighting_scheme calc
_refine_ls_wR_factor_gt 0.0459
_refine_ls_wR_factor_ref 0.0468
_reflns_number_gt 4662
_reflns_number_total 4976
_reflns_threshold_expression >2sigma(I)
_cod_data_source_file ja400303f_si_004.cif
_cod_data_source_block dmsofinaldata
_cod_database_code 4119757

loop_
_symmetry_equiv_pos_as_xyz
'x, y, z'
'-y, x-y, z'
'-x+y, -x, z'
'-x, -y, -z'
'y, -x+y, -z'
'x-y, x, -z'

loop_
_atom_site_label
_atom_site_type_symbol
_atom_site_fract_x
_atom_site_fract_y
_atom_site_fract_z
_atom_site_U_iso_or_equiv
_atom_site_adp_type
_atom_site_occupancy
_atom_site_symmetry_multiplicity
_atom_site_calc_flag
_atom_site_refinement_flags
U1 U 1.379601(5) 0.206677(4) -0.669807(13) 0.01686(4) Uani 1 1 d .
O1 O 1.46409(10) 0.41339(9) -0.9335(3) 0.0233(4) Uani 1 1 d .
O2 O 1.39688(10) 0.30978(9) -0.8126(3) 0.0248(4) Uani 1 1 d .
O3 O 1.30942(10) 0.23180(10) -0.4656(3) 0.0247(4) Uani 1 1 d .
O4 O 1.31195(10) 0.16442(10) -0.8499(3) 0.0251(4) Uani 1 1 d .
O5 O 1.42446(10) 0.13863(9) -0.7860(3) 0.0259(4) Uani 1 1 d .
O6 O 1.44975(10) 0.25113(10) -0.5025(3) 0.0311(4) Uani 1 1 d .
O7 O 1.32313(11) 0.11008(10) -0.4657(3) 0.0295(4) Uani 1 1 d .
O8 O 1.51380(13) 0.12997(12) -0.8830(4) 0.0469(6) Uani 1 1 d .
O9 O 1.40035(12) 0.11597(14) -0.2404(4) 0.0451(6) Uani 1 1 d .
O10 O 1.37910(11) 0.32520(10) -0.2861(3) 0.0346(5) Uani 1 1 d .
N1 N 1.46619(12) 0.25623(11) -0.9670(4) 0.0265(5) Uani 1 1 d .
H1 H 1.4415 0.2394 -1.0838 0.032 Uiso 1 1 calc R
N2 N 1.28398(11) 0.30750(12) -0.0107(3) 0.0219(4) Uani 1 1 d .
H2A H 1.3264 0.3207 0.0336 0.026 Uiso 1 1 calc R
H2B H 1.2843 0.3441 -0.0649 0.026 Uiso 1 1 calc R
N3 N 1.46378(11) 0.46613(11) -0.3190(3) 0.0224(4) Uani 1 1 d .
H3A H 1.4678 0.5012 -0.2438 0.027 Uiso 1 1 calc R
H3B H 1.4395 0.4278 -0.2458 0.027 Uiso 1 1 calc R
C1 C 1.32416(13) 0.27408(13) -0.3188(4) 0.0210(5) Uani 1 1 d .
C2 C 1.26536(13) 0.25520(13) -0.1727(4) 0.0220(5) Uani 1 1 d .
H2C H 1.2265 0.2505 -0.2485 0.026 Uiso 1 1 calc R
H2D H 1.2523 0.2116 -0.1097 0.026 Uiso 1 1 calc R
C3 C 1.45062(13) 0.35449(13) -0.9057(4) 0.0207(5) Uani 1 1 d .
C4 C 1.53241(14) 0.47599(16) -0.3597(4) 0.0282(6) Uani 1 1 d .
H4A H 1.5282 0.4364 -0.4304 0.034 Uiso 1 1 calc R
H4B H 1.5557 0.4807 -0.2312 0.034 Uiso 1 1 calc R
C5 C 1.23686(14) 0.28300(14) 0.1658(4) 0.0242(5) Uani 1 1 d .
H5A H 1.2448 0.2517 0.2463 0.029 Uiso 1 1 calc R
H5B H 1.1902 0.2587 0.1170 0.029 Uiso 1 1 calc R
C6 C 1.49827(15) 0.33062(14) -0.9821(5) 0.0306(6) Uani 1 1 d .
H6A H 1.5103 0.3445 -1.1234 0.037 Uiso 1 1 calc R
H6B H 1.5398 0.3518 -0.9017 0.037 Uiso 1 1 calc R
C7 C 1.34234(15) 0.09502(13) -0.2986(4) 0.0258(5) Uani 1 1 d .
C8 C 1.42667(14) 0.46139(15) -0.5115(4) 0.0277(6) Uani 1 1 d .
H8A H 1.3829 0.4570 -0.4791 0.033 Uiso 1 1 calc R
H8B H 1.4186 0.4213 -0.5875 0.033 Uiso 1 1 calc R
C9 C 1.48266(15) 0.16070(14) -0.8729(5) 0.0294(6) Uani 1 1 d .
C10 C 1.51436(16) 0.23144(15) -0.9631(6) 0.0398(8) Uani 1 1 d .
H10A H 1.5538 0.2622 -0.8827 0.048 Uiso 1 1 calc R
H10B H 1.5296 0.2308 -1.1013 0.048 Uiso 1 1 calc R

loop_
_atom_site_aniso_label
_atom_site_aniso_U_11
_atom_site_aniso_U_22
_atom_site_aniso_U_33
_atom_site_aniso_U_23
_atom_site_aniso_U_13
_atom_site_aniso_U_12
U1 0.02059(5) 0.01582(5) 0.01476(6) 0.00174(3) 0.00257(3) 0.00956(4)
O1 0.0280(9) 0.0177(8) 0.0242(9) 0.0023(7) 0.0002(7) 0.0114(7)
O2 0.0253(9) 0.0227(9) 0.0295(10) 0.0089(7) 0.0098(8) 0.0144(8)
O3 0.0272(9) 0.0258(9) 0.0209(9) -0.0060(7) 0.0035(7) 0.0131(8)
O4 0.0289(10) 0.0260(10) 0.0183(9) -0.0021(7) -0.0010(7) 0.0121(8)
O5 0.0305(10) 0.0214(9) 0.0292(10) 0.0040(7) 0.0081(8) 0.0156(8)
O6 0.0300(10) 0.0274(10) 0.0348(11) -0.0053(8) -0.0091(9) 0.0135(9)
O7 0.0403(11) 0.0250(10) 0.0201(10) 0.0086(7) 0.0034(8) 0.0139(9)
O8 0.0464(14) 0.0380(12) 0.0720(17) 0.0171(12) 0.0218(12) 0.0328(11)
O9 0.0376(13) 0.0574(15) 0.0323(12) 0.0195(11) 0.0067(10) 0.0177(12)
O10 0.0320(11) 0.0267(10) 0.0322(11) -0.0073(8) 0.0098(9) 0.0049(9)
N1 0.0280(11) 0.0216(11) 0.0331(13) 0.0074(9) 0.0115(10) 0.0149(9)
N2 0.0246(11) 0.0296(11) 0.0164(10) -0.0044(8) 0.0010(8) 0.0172(9)
N3 0.0275(11) 0.0206(10) 0.0165(10) 0.0029(8) 0.0040(8) 0.0101(9)
C1 0.0271(13) 0.0219(12) 0.0167(12) 0.0014(9) 0.0040(9) 0.0143(10)
C2 0.0266(13) 0.0243(12) 0.0162(12) -0.0035(9) 0.0021(9) 0.0135(11)
C3 0.0225(12) 0.0217(12) 0.0193(12) 0.0034(9) 0.0001(9) 0.0121(10)
C4 0.0336(15) 0.0370(15) 0.0214(14) 0.0047(11) 0.0019(11) 0.0231(13)
C5 0.0283(13) 0.0344(14) 0.0158(12) -0.0017(10) 0.0026(10) 0.0200(12)
C6 0.0262(13) 0.0188(12) 0.0481(18) 0.0108(12) 0.0141(12) 0.0123(11)
C7 0.0376(15) 0.0212(12) 0.0189(13) 0.0038(10) 0.0066(11) 0.0150(11)
C8 0.0222(13) 0.0347(15) 0.0200(13) 0.0001(11) 0.0006(10) 0.0095(11)
C9 0.0308(14) 0.0244(13) 0.0376(16) 0.0033(11) 0.0077(12) 0.0172(12)
C10 0.0314(16) 0.0278(15) 0.066(2) 0.0137(14) 0.0219(15) 0.0190(13)

loop_
_atom_type_symbol
_atom_type_description
_atom_type_scat_dispersion_real
_atom_type_scat_dispersion_imag
_atom_type_scat_source
C C 0.0033 0.0016 'International Tables Vol C Tables 4.2.6.8 and 6.1.1.4'
H H 0.0000 0.0000 'International Tables Vol C Tables 4.2.6.8 and 6.1.1.4'
N N 0.0061 0.0033 'International Tables Vol C Tables 4.2.6.8 and 6.1.1.4'
O O 0.0106 0.0060 'International Tables Vol C Tables 4.2.6.8 and 6.1.1.4'
U U -9.6767 9.6646 'International Tables Vol C Tables 4.2.6.8 and 6.1.1.4'

loop_
_geom_angle_atom_site_label_1
_geom_angle_atom_site_label_2
_geom_angle_atom_site_label_3
_geom_angle
_geom_angle_site_symmetry_1
_geom_angle_site_symmetry_3
O6 U1 O4 176.82(9) . .
O6 U1 O7 95.56(9) . .
O4 U1 O7 87.25(8) . .
O6 U1 O3 92.05(9) . .
O4 U1 O3 90.02(8) . .
O7 U1 O3 77.44(7) . .
O6 U1 O5 90.73(8) . .
O4 U1 O5 88.42(8) . .
O7 U1 O5 77.46(7) . .
O3 U1 O5 154.90(7) . .
O6 U1 O2 91.34(8) . .
O4 U1 O2 86.76(8) . .
O7 U1 O2 154.12(7) . .
O3 U1 O2 77.41(6) . .
O5 U1 O2 127.47(6) . .
O6 U1 N1 86.89(9) . .
O4 U1 N1 89.99(8) . .
O7 U1 N1 141.34(7) . .
O3 U1 N1 141.15(7) . .
O5 U1 N1 63.91(7) . .
O2 U1 N1 63.81(7) . .
C3 O2 U1 126.26(16) . .
C1 O3 U1 130.72(17) . .
C9 O5 U1 125.59(17) . .
C7 O7 U1 129.64(18) . .
C10 N1 C6 114.1(2) . .
C10 N1 U1 111.84(18) . .
C6 N1 U1 112.45(16) . .
C10 N1 H1 105.9 . .
C6 N1 H1 105.9 . .
U1 N1 H1 105.9 . .
C5 N2 C2 113.1(2) . .
C5 N2 H2A 109.0 . .
C2 N2 H2A 109.0 . .
C5 N2 H2B 109.0 . .
C2 N2 H2B 109.0 . .
H2A N2 H2B 107.8 . .
C4 N3 C8 111.9(2) . .
C4 N3 H3A 109.2 . .
C8 N3 H3A 109.2 . .
C4 N3 H3B 109.2 . .
C8 N3 H3B 109.2 . .
H3A N3 H3B 107.9 . .
O10 C1 O3 127.1(2) . .
O10 C1 C2 119.5(2) . .
O3 C1 C2 113.4(2) . .
N2 C2 C1 111.4(2) . .
N2 C2 H2C 109.4 . .
C1 C2 H2C 109.4 . .
N2 C2 H2D 109.4 . .
C1 C2 H2D 109.4 . .
H2C C2 H2D 108.0 . .
O1 C3 O2 123.5(2) . .
O1 C3 C6 120.5(2) . .
O2 C3 C6 116.0(2) . .
N3 C4 C8 110.4(2) . 4_864
N3 C4 H4A 109.6 . .
C8 C4 H4A 109.6 4_864 .
N3 C4 H4B 109.6 . .
C8 C4 H4B 109.6 4_864 .
H4A C4 H4B 108.1 . .
N2 C5 C7 110.5(2) . 6_545
N2 C5 H5A 109.6 . .
C7 C5 H5A 109.6 6_545 .
N2 C5 H5B 109.6 . .
C7 C5 H5B 109.6 6_545 .
H5A C5 H5B 108.1 . .
N1 C6 C3 110.9(2) . .
N1 C6 H6A 109.5 . .
C3 C6 H6A 109.5 . .
N1 C6 H6B 109.5 . .
C3 C6 H6B 109.5 . .
H6A C6 H6B 108.1 . .
O9 C7 O7 127.4(3) . .
O9 C7 C5 119.9(2) . 5_665
O7 C7 C5 112.7(2) . 5_665
N3 C8 C4 110.2(2) . 4_864
N3 C8 H8A 109.6 . .
C4 C8 H8A 109.6 4_864 .
N3 C8 H8B 109.6 . .
C4 C8 H8B 109.6 4_864 .
H8A C8 H8B 108.1 . .
O8 C9 O5 125.3(3) . .
O8 C9 C10 118.8(3) . .
O5 C9 C10 115.9(2) . .
N1 C10 C9 111.5(2) . .
N1 C10 H10A 109.3 . .
C9 C10 H10A 109.3 . .
N1 C10 H10B 109.3 . .
C9 C10 H10B 109.3 . .
H10A C10 H10B 108.0 . .

loop_
_geom_bond_atom_site_label_1
_geom_bond_atom_site_label_2
_geom_bond_distance
_geom_bond_site_symmetry_2
U1 O6 1.772(2) .
U1 O4 1.7858(19) .
U1 O7 2.3270(18) .
U1 O3 2.3554(18) .
U1 O5 2.3590(18) .
U1 O2 2.3617(18) .
U1 N1 2.586(2) .
O1 C3 1.226(3) .
O2 C3 1.284(3) .
O3 C1 1.277(3) .
O5 C9 1.287(3) .
O7 C7 1.284(3) .
O8 C9 1.217(3) .
O9 C7 1.215(4) .
O10 C1 1.224(3) .
N1 C10 1.458(4) .
N1 C6 1.469(3) .
N1 H1 0.9100 .
N2 C5 1.479(3) .
N2 C2 1.485(3) .
N2 H2A 0.9000 .
N2 H2B 0.9000 .
N3 C4 1.482(3) .
N3 C8 1.488(3) .
N3 H3A 0.9000 .
N3 H3B 0.9000 .
C1 C2 1.518(3) .
C2 H2C 0.9700 .
C2 H2D 0.9700 .
C3 C6 1.515(4) .
C4 C8 1.507(4) 4_864
C4 H4A 0.9700 .
C4 H4B 0.9700 .
C5 C7 1.517(4) 6_545
C5 H5A 0.9700 .
C5 H5B 0.9700 .
C6 H6A 0.9700 .
C6 H6B 0.9700 .
C7 C5 1.517(4) 5_665
C8 C4 1.507(4) 4_864
C8 H8A 0.9700 .
C8 H8B 0.9700 .
C9 C10 1.512(4) .
C10 H10A 0.9700 .
C10 H10B 0.9700 .
